data_4086451
loop_
_publ_author_name
'Magnuson, Kevin W.'
'Oshiro, Shelly M.'
'Gurr, Joshua R.'
'Yoshida, Wesley Y.'
'Gembicky, Milan'
'Rheingold, Arnold L.'
'Hughes, Russell P.'
'Cain, Matthew F.'

_publ_contact_author_name
;
;
_publ_section_title
;
 Streamlined Preparation and Coordination Chemistry of Hybrid
 Phosphine--Phosphaalkene Ligands
;
_journal_issue 6
_journal_name_full Organometallics
_journal_page_first 855
_journal_page_last 859
_journal_paper_doi 10.1021/acs.organomet.6b00101
_journal_volume 35
_journal_year 2016
_chemical_formula_moiety 'C32 H54 P2'
_chemical_formula_sum 'C32 H54 P2'
_chemical_formula_weight 500.69
_chemical_name_common SO7
_chemical_name_systematic
;
 ? 
;
_space_group_crystal_system triclinic
_space_group_IT_number 2
_space_group_name_Hall '-P 1'
_space_group_name_H-M_alt 'P -1'
_symmetry_space_group_name_Hall '-P 1'
_symmetry_space_group_name_H-M 'P -1'
_atom_sites_solution_hydrogens geom
_audit_creation_date 2016-02-05
_audit_creation_method
;
Olex2 1.2
(compiled 2015.09.30 svn.r3233 for OlexSys, GUI svn.r5103)
;
_cell_angle_alpha 101.584(4)
_cell_angle_beta 109.156(4)
_cell_angle_gamma 99.100(5)
_cell_formula_units_Z 2
_cell_length_a 9.8594(12)
_cell_length_b 11.7510(16)
_cell_length_c 14.647(2)
_cell_measurement_reflns_used 4945
_cell_measurement_temperature 100(2)
_cell_measurement_theta_max 28.28
_cell_measurement_theta_min 2.20
_cell_volume 1523.6(4)
_computing_cell_refinement 'Bruker SAINT'
_computing_data_collection 'Bruker APEX2'
_computing_data_reduction 'Bruker SAINT'
_computing_molecular_graphics 'Olex2 (Dolomanov et al., 2009)'
_computing_publication_material 'Olex2 (Dolomanov et al., 2009)'
_computing_structure_refinement 'XL (Sheldrick, 2008)'
_computing_structure_solution 'XM (Sheldrick, 2008)'
_diffrn_ambient_temperature 100.0
_diffrn_detector 'Bruker APEX-II CCD'
_diffrn_detector_area_resol_mean 7.9
_diffrn_detector_type 'CCD Area Detector'
_diffrn_measured_fraction_theta_full 0.992
_diffrn_measured_fraction_theta_max 0.985
_diffrn_measurement_device 'Kappa Four-Circle Diffractometer'
_diffrn_measurement_device_type 'Bruker APEX II Ultra'
_diffrn_measurement_method '\w and \f scans'
_diffrn_radiation_monochromator 'Double Bounce Multilayer Mirrors'
_diffrn_radiation_probe x-ray
_diffrn_radiation_type MoK\a
_diffrn_radiation_wavelength 0.71073
_diffrn_reflns_av_unetI/netI 0.0449
_diffrn_reflns_Laue_measured_fraction_full 0.992
_diffrn_reflns_Laue_measured_fraction_max 0.985
_diffrn_reflns_limit_h_max 12
_diffrn_reflns_limit_h_min -13
_diffrn_reflns_limit_k_max 15
_diffrn_reflns_limit_k_min -15
_diffrn_reflns_limit_l_max 19
_diffrn_reflns_limit_l_min 0
_diffrn_reflns_number 7168
_diffrn_reflns_point_group_measured_fraction_full 0.992
_diffrn_reflns_point_group_measured_fraction_max 0.985
_diffrn_reflns_theta_full 25.000
_diffrn_reflns_theta_max 28.325
_diffrn_reflns_theta_min 1.529
_diffrn_source 'Micro Focus Rotating Anode'
_diffrn_source_type 'Bruker TXS'
_diffrn_standards_number 0
_exptl_absorpt_coefficient_mu 0.160
_exptl_absorpt_correction_T_max 0.0962
_exptl_absorpt_correction_T_min 0.0627
_exptl_absorpt_correction_type multi-scan
_exptl_absorpt_process_details
;
SADABS-2014/4 (Bruker,2014/4) was used for absorption correction.
wR2(int) was 0.0619 before and 0.0436 after correction.
The Ratio of minimum to maximum transmission is 0.6518.
The \l/2 correction factor is 0.00150.
;
_exptl_crystal_colour colourless
_exptl_crystal_colour_primary colourless
_exptl_crystal_density_diffrn 1.091
_exptl_crystal_description block
_exptl_crystal_F_000 552
_exptl_crystal_size_max 0.3
_exptl_crystal_size_mid 0.27
_exptl_crystal_size_min 0.22
_refine_diff_density_max 0.403
_refine_diff_density_min -0.234
_refine_diff_density_rms 0.055
_refine_ls_extinction_coef .
_refine_ls_extinction_method none
_refine_ls_goodness_of_fit_ref 1.047
_refine_ls_hydrogen_treatment constr
_refine_ls_matrix_type full
_refine_ls_number_parameters 336
_refine_ls_number_reflns 7168
_refine_ls_number_restraints 0
_refine_ls_restrained_S_all 1.047
_refine_ls_R_factor_all 0.0508
_refine_ls_R_factor_gt 0.0410
_refine_ls_shift/su_max 0.001
_refine_ls_shift/su_mean 0.000
_refine_ls_structure_factor_coef Fsqd
_refine_ls_weighting_details 'w=1/[\s^2^(Fo^2^)+(0.0469P)^2^+0.5630P] where P=(Fo^2^+2Fc^2^)/3'
_refine_ls_weighting_scheme calc
_refine_ls_wR_factor_gt 0.1008
_refine_ls_wR_factor_ref 0.1078
_reflns_Friedel_coverage 0.000
_reflns_Friedel_fraction_full .
_reflns_Friedel_fraction_max .
_reflns_number_gt 6211
_reflns_number_total 7168
_reflns_threshold_expression 'I > 2\s(I)'
_cod_data_source_file om6b00101_si_006.cif
_cod_data_source_block cain02
_cod_depositor_comments
;
The following automatic conversions were performed:

'_diffrn_radiation_probe' value 'X-ray' changed to 'x-ray' according
to the built-in table from CIF Core dictionary named 'cif_core.dic'
version 2.4.1 from 2010-06-29.

Automatic conversion script
Id: cif_fix_values 4609 2016-04-01 06:22:49Z antanas 
;
_cod_database_code 4086451
_shelx_space_group_comment
;
The symmetry employed for this shelxl refinement is uniquely defined
by the following loop, which should always be used as a source of
symmetry information in preference to the above space-group names.
They are only intended as comments.
;
_olex2_refinement_description
;
1. Twinned data refinement
 Scales: 0.7815(9) 0.2185(9)
2. Fixed Uiso
 At 1.2 times of:
  All C(H) groups, All C(H,H) groups
 At 1.5 times of:
  All C(H,H,H) groups
3. Others
 Sof(C26')=Sof(H26D)=Sof(H26E)=Sof(H26F)=Sof(C27')=Sof(H27D)=Sof(H27E)=
 Sof(H27F)=Sof(C28')=Sof(H28D)=Sof(H28E)=Sof(H28F)=1-FVAR(1)
 Sof(C26)=Sof(H26A)=Sof(H26B)=Sof(H26C)=Sof(C27)=Sof(H27A)=Sof(H27B)=Sof(H27C)=
 Sof(C28)=Sof(H28A)=Sof(H28B)=Sof(H28C)=FVAR(1)
4.a Ternary CH refined with riding coordinates:
 C3(H3), C9(H9)
4.b Secondary CH2 refined with riding coordinates:
 C1(H1A,H1B), C4(H4A,H4B), C5(H5A,H5B), C6(H6A,H6B), C7(H7A,H7B), C8(H8A,H8B),
 C10(H10A,H10B), C11(H11A,H11B), C12(H12A,H12B), C13(H13A,H13B), C14(H14A,H14B)
4.c Me refined with riding coordinates:
 C22(H22A,H22B,H22C), C23(H23A,H23B,H23C), C24(H24A,H24B,H24C), C26(H26A,H26B,
 H26C), C26'(H26D,H26E,H26F), C27(H27A,H27B,H27C), C27'(H27D,H27E,H27F),
 C28(H28A,H28B,H28C), C28'(H28D,H28E,H28F), C30(H30A,H30B,H30C), C31(H31A,H31B,
 H31C), C32(H32A,H32B,H32C)
4.d Aromatic/amide H refined with riding coordinates:
 C2(H2), C17(H17), C19(H19)
;
_shelx_shelxl_version_number 2014/7
_olex2_submission_special_instructions 'No special instructions were received'

loop_
_space_group_symop_operation_xyz
'x, y, z'
'-x, -y, -z'

loop_
_atom_site_label
_atom_site_type_symbol
_atom_site_fract_x
_atom_site_fract_y
_atom_site_fract_z
_atom_site_U_iso_or_equiv
_atom_site_adp_type
_atom_site_occupancy
_atom_site_site_symmetry_order
_atom_site_calc_flag
_atom_site_refinement_flags_posn
_atom_site_refinement_flags_adp
_atom_site_refinement_flags_occupancy
_atom_site_disorder_assembly
_atom_site_disorder_group
P1 P 0.03235(4) 0.29342(4) 0.54168(3) 0.01620(9) Uani 1 1 d . . . . .
P2 P 0.00318(4) 0.09316(4) 0.74682(3) 0.01722(10) Uani 1 1 d . . . . .
C1 C -0.07932(17) 0.17704(14) 0.57582(11) 0.0181(3) Uani 1 1 d . . . . .
H1A H -0.1852 0.1771 0.5466 0.022 Uiso 1 1 calc R . . . .
H1B H -0.0679 0.0972 0.5465 0.022 Uiso 1 1 calc R . . . .
C2 C -0.03327(16) 0.19810(14) 0.68746(11) 0.0175(3) Uani 1 1 d . . . . .
H2 H -0.0244 0.2759 0.7265 0.021 Uiso 1 1 calc R . . . .
C3 C 0.15839(17) 0.21258(14) 0.49940(12) 0.0180(3) Uani 1 1 d . . . . .
H3 H 0.0976 0.1443 0.4390 0.022 Uiso 1 1 calc R . . . .
C4 C 0.2590(2) 0.29983(17) 0.46994(15) 0.0298(4) Uani 1 1 d . . . . .
H4A H 0.1972 0.3255 0.4131 0.036 Uiso 1 1 calc R . . . .
H4B H 0.3110 0.3719 0.5273 0.036 Uiso 1 1 calc R . . . .
C5 C 0.3735(2) 0.24411(18) 0.43974(15) 0.0314(4) Uani 1 1 d . . . . .
H5A H 0.3220 0.1780 0.3774 0.038 Uiso 1 1 calc R . . . .
H5B H 0.4394 0.3052 0.4257 0.038 Uiso 1 1 calc R . . . .
C6 C 0.46591(18) 0.19616(17) 0.52176(14) 0.0271(4) Uani 1 1 d . . . . .
H6A H 0.5263 0.2634 0.5818 0.033 Uiso 1 1 calc R . . . .
H6B H 0.5340 0.1560 0.4982 0.033 Uiso 1 1 calc R . . . .
C7 C 0.36626(19) 0.10756(17) 0.54954(14) 0.0260(4) Uani 1 1 d . . . . .
H7A H 0.4277 0.0806 0.6055 0.031 Uiso 1 1 calc R . . . .
H7B H 0.3137 0.0365 0.4913 0.031 Uiso 1 1 calc R . . . .
C8 C 0.25304(18) 0.16397(16) 0.58074(12) 0.0231(3) Uani 1 1 d . . . . .
H8A H 0.1879 0.1031 0.5956 0.028 Uiso 1 1 calc R . . . .
H8B H 0.3057 0.2300 0.6429 0.028 Uiso 1 1 calc R . . . .
C9 C -0.10530(17) 0.29703(14) 0.42005(11) 0.0176(3) Uani 1 1 d . . . . .
H9 H -0.0489 0.3429 0.3879 0.021 Uiso 1 1 calc R . . . .
C10 C -0.21328(17) 0.36961(14) 0.44127(12) 0.0205(3) Uani 1 1 d . . . . .
H10A H -0.2680 0.3293 0.4765 0.025 Uiso 1 1 calc R . . . .
H10B H -0.1566 0.4501 0.4861 0.025 Uiso 1 1 calc R . . . .
C11 C -0.32393(18) 0.38284(15) 0.34460(13) 0.0243(3) Uani 1 1 d . . . . .
H11A H -0.3956 0.4253 0.3609 0.029 Uiso 1 1 calc R . . . .
H11B H -0.2705 0.4314 0.3134 0.029 Uiso 1 1 calc R . . . .
C12 C -0.40703(18) 0.26069(15) 0.27045(12) 0.0235(3) Uani 1 1 d . . . . .
H12A H -0.4674 0.2148 0.2994 0.028 Uiso 1 1 calc R . . . .
H12B H -0.4748 0.2717 0.2077 0.028 Uiso 1 1 calc R . . . .
C13 C -0.30011(19) 0.19070(16) 0.24674(12) 0.0247(4) Uani 1 1 d . . . . .
H13A H -0.2456 0.2332 0.2126 0.030 Uiso 1 1 calc R . . . .
H13B H -0.3563 0.1108 0.2006 0.030 Uiso 1 1 calc R . . . .
C14 C -0.18964(19) 0.17595(15) 0.34291(12) 0.0231(3) Uani 1 1 d . . . . .
H14A H -0.1180 0.1340 0.3259 0.028 Uiso 1 1 calc R . . . .
H14B H -0.2435 0.1258 0.3729 0.028 Uiso 1 1 calc R . . . .
C15 C 0.05190(16) 0.17737(13) 0.87948(11) 0.0157(3) Uani 1 1 d . . . . .
C16 C -0.05518(16) 0.16726(14) 0.92475(11) 0.0161(3) Uani 1 1 d . . . . .
C17 C -0.02708(17) 0.25103(14) 1.01567(11) 0.0174(3) Uani 1 1 d . . . . .
H17 H -0.0999 0.2463 1.0450 0.021 Uiso 1 1 calc R . . . .
C18 C 0.10282(18) 0.34074(14) 1.06468(11) 0.0174(3) Uani 1 1 d . . . . .
C19 C 0.21047(17) 0.34059(14) 1.02361(12) 0.0191(3) Uani 1 1 d . . . . .
H19 H 0.3020 0.3986 1.0584 0.023 Uiso 1 1 calc R . . . .
C20 C 0.19237(17) 0.26002(14) 0.93401(11) 0.0177(3) Uani 1 1 d . . . . .
C21 C -0.19989(16) 0.06643(14) 0.88081(12) 0.0184(3) Uani 1 1 d . . . . .
C22 C -0.31367(17) 0.08472(16) 0.78705(12) 0.0221(3) Uani 1 1 d . . . . .
H22A H -0.3340 0.1636 0.8038 0.033 Uiso 1 1 calc R . . . .
H22B H -0.2738 0.0797 0.7337 0.033 Uiso 1 1 calc R . . . .
H22C H -0.4055 0.0224 0.7640 0.033 Uiso 1 1 calc R . . . .
C23 C -0.16624(18) -0.05728(14) 0.85602(13) 0.0226(3) Uani 1 1 d . . . . .
H23A H -0.0938 -0.0677 0.9162 0.034 Uiso 1 1 calc R . . . .
H23B H -0.2576 -0.1200 0.8332 0.034 Uiso 1 1 calc R . . . .
H23C H -0.1259 -0.0628 0.8029 0.034 Uiso 1 1 calc R . . . .
C24 C -0.27559(19) 0.06149(17) 0.95739(13) 0.0258(4) Uani 1 1 d . . . . .
H24A H -0.2066 0.0499 1.0185 0.039 Uiso 1 1 calc R . . . .
H24B H -0.3044 0.1367 0.9740 0.039 Uiso 1 1 calc R . . . .
H24C H -0.3638 -0.0053 0.9283 0.039 Uiso 1 1 calc R . . . .
C25 C 0.1328(2) 0.43485(15) 1.16322(12) 0.0226(3) Uani 1 1 d . . . . .
C26 C 0.0093(3) 0.4197(2) 1.20132(17) 0.0319(6) Uani 0.863(5) 1 d . . P A 1
H26A H 0.0351 0.4821 1.2639 0.048 Uiso 0.863(5) 1 calc R . P A 1
H26B H -0.0814 0.4264 1.1511 0.048 Uiso 0.863(5) 1 calc R . P A 1
H26C H -0.0067 0.3408 1.2139 0.048 Uiso 0.863(5) 1 calc R . P A 1
C26' C -0.0503(16) 0.4609(13) 1.1475(11) 0.032(4) Uani 0.137(5) 1 d . . P A 2
H26D H -0.1186 0.3857 1.1388 0.049 Uiso 0.137(5) 1 calc R . P A 2
H26E H -0.0439 0.5204 1.2072 0.049 Uiso 0.137(5) 1 calc R . P A 2
H26F H -0.0866 0.4905 1.0882 0.049 Uiso 0.137(5) 1 calc R . P A 2
C27 C 0.2762(3) 0.4252(2) 1.24566(15) 0.0301(6) Uani 0.863(5) 1 d . . P A 1
H27A H 0.3586 0.4349 1.2222 0.045 Uiso 0.863(5) 1 calc R . P A 1
H27B H 0.3002 0.4881 1.3076 0.045 Uiso 0.863(5) 1 calc R . P A 1
H27C H 0.2595 0.3466 1.2587 0.045 Uiso 0.863(5) 1 calc R . P A 1
C27' C 0.148(3) 0.3748(18) 1.2420(12) 0.058(7) Uani 0.137(5) 1 d . . P A 2
H27D H 0.0810 0.2948 1.2143 0.087 Uiso 0.137(5) 1 calc R . P A 2
H27E H 0.2504 0.3677 1.2699 0.087 Uiso 0.137(5) 1 calc R . P A 2
H27F H 0.1235 0.4214 1.2952 0.087 Uiso 0.137(5) 1 calc R . P A 2
C28 C 0.1650(4) 0.5614(4) 1.1484(3) 0.0264(7) Uani 0.863(5) 1 d . . P A 1
H28A H 0.2459 0.5704 1.1235 0.040 Uiso 0.863(5) 1 calc R . P A 1
H28B H 0.0760 0.5727 1.0997 0.040 Uiso 0.863(5) 1 calc R . P A 1
H28C H 0.1934 0.6215 1.2127 0.040 Uiso 0.863(5) 1 calc R . P A 1
C28' C 0.205(4) 0.542(2) 1.173(2) 0.040(6) Uani 0.137(5) 1 d . . P A 2
H28D H 0.1736 0.5608 1.1085 0.061 Uiso 0.137(5) 1 calc R . P A 2
H28E H 0.1844 0.5999 1.2223 0.061 Uiso 0.137(5) 1 calc R . P A 2
H28F H 0.3113 0.5462 1.1970 0.061 Uiso 0.137(5) 1 calc R . P A 2
C29 C 0.32812(17) 0.26853(15) 0.90215(12) 0.0210(3) Uani 1 1 d . . . . .
C30 C 0.47356(19) 0.31408(19) 0.99470(14) 0.0341(5) Uani 1 1 d . . . . .
H30A H 0.4784 0.2589 1.0371 0.051 Uiso 1 1 calc R . . . .
H30B H 0.5577 0.3184 0.9728 0.051 Uiso 1 1 calc R . . . .
H30C H 0.4772 0.3939 1.0330 0.051 Uiso 1 1 calc R . . . .
C31 C 0.3254(2) 0.35764(16) 0.83792(14) 0.0276(4) Uani 1 1 d . . . . .
H31A H 0.2338 0.3309 0.7783 0.041 Uiso 1 1 calc R . . . .
H31B H 0.3301 0.4371 0.8774 0.041 Uiso 1 1 calc R . . . .
H31C H 0.4106 0.3617 0.8172 0.041 Uiso 1 1 calc R . . . .
C32 C 0.33999(18) 0.14659(16) 0.84683(13) 0.0238(3) Uani 1 1 d . . . . .
H32A H 0.3415 0.0912 0.8888 0.036 Uiso 1 1 calc R . . . .
H32B H 0.2547 0.1139 0.7834 0.036 Uiso 1 1 calc R . . . .
H32C H 0.4313 0.1571 0.8331 0.036 Uiso 1 1 calc R . . . .

loop_
_atom_site_aniso_label
_atom_site_aniso_U_11
_atom_site_aniso_U_22
_atom_site_aniso_U_33
_atom_site_aniso_U_23
_atom_site_aniso_U_13
_atom_site_aniso_U_12
P1 0.01540(18) 0.01686(19) 0.01654(18) 0.00384(15) 0.00695(15) 0.00316(14)
P2 0.01873(19) 0.01560(19) 0.01610(18) 0.00228(14) 0.00655(15) 0.00323(15)
C1 0.0159(7) 0.0207(8) 0.0187(7) 0.0059(6) 0.0077(6) 0.0033(6)
C2 0.0165(7) 0.0189(7) 0.0186(7) 0.0042(6) 0.0092(6) 0.0035(6)
C3 0.0172(7) 0.0189(7) 0.0187(7) 0.0041(6) 0.0081(6) 0.0050(6)
C4 0.0307(9) 0.0319(10) 0.0442(11) 0.0215(8) 0.0257(8) 0.0158(8)
C5 0.0294(9) 0.0392(11) 0.0411(10) 0.0197(9) 0.0242(8) 0.0159(8)
C6 0.0168(8) 0.0295(9) 0.0350(9) 0.0062(8) 0.0114(7) 0.0052(7)
C7 0.0215(8) 0.0292(9) 0.0321(9) 0.0125(7) 0.0112(7) 0.0115(7)
C8 0.0207(8) 0.0289(9) 0.0233(8) 0.0094(7) 0.0098(6) 0.0093(7)
C9 0.0160(7) 0.0197(8) 0.0174(7) 0.0048(6) 0.0069(6) 0.0038(6)
C10 0.0193(7) 0.0185(8) 0.0221(8) 0.0035(6) 0.0067(6) 0.0050(6)
C11 0.0210(8) 0.0209(8) 0.0272(8) 0.0075(7) 0.0032(7) 0.0058(6)
C12 0.0200(8) 0.0254(9) 0.0213(8) 0.0061(7) 0.0038(6) 0.0035(6)
C13 0.0226(8) 0.0292(9) 0.0188(8) 0.0025(7) 0.0062(6) 0.0049(7)
C14 0.0233(8) 0.0227(8) 0.0207(8) 0.0016(6) 0.0063(6) 0.0079(6)
C15 0.0182(7) 0.0131(7) 0.0168(7) 0.0043(6) 0.0069(6) 0.0050(6)
C16 0.0160(7) 0.0163(7) 0.0189(7) 0.0092(6) 0.0062(6) 0.0067(5)
C17 0.0207(7) 0.0185(7) 0.0190(7) 0.0092(6) 0.0105(6) 0.0092(6)
C18 0.0236(8) 0.0149(7) 0.0165(7) 0.0068(6) 0.0084(6) 0.0072(6)
C19 0.0209(7) 0.0150(7) 0.0190(7) 0.0029(6) 0.0067(6) 0.0012(6)
C20 0.0183(7) 0.0164(7) 0.0182(7) 0.0049(6) 0.0068(6) 0.0034(6)
C21 0.0150(7) 0.0212(8) 0.0197(7) 0.0087(6) 0.0054(6) 0.0042(6)
C22 0.0161(7) 0.0285(9) 0.0237(8) 0.0109(7) 0.0070(6) 0.0066(6)
C23 0.0190(7) 0.0178(8) 0.0277(8) 0.0079(7) 0.0047(6) 0.0018(6)
C24 0.0206(8) 0.0326(10) 0.0251(8) 0.0106(7) 0.0100(7) 0.0019(7)
C25 0.0349(9) 0.0172(8) 0.0187(8) 0.0045(6) 0.0131(7) 0.0082(7)
C26 0.0375(13) 0.0297(12) 0.0294(11) -0.0009(9) 0.0214(10) 0.0025(10)
C26' 0.036(7) 0.024(7) 0.032(8) -0.012(6) 0.016(6) 0.010(6)
C27 0.0391(13) 0.0304(12) 0.0175(9) 0.0045(8) 0.0044(9) 0.0152(10)
C27' 0.106(19) 0.058(12) 0.026(8) 0.017(8) 0.024(9) 0.058(13)
C28 0.0430(17) 0.0141(14) 0.0255(15) 0.0061(10) 0.0156(12) 0.0092(11)
C28' 0.078(19) 0.025(11) 0.037(14) 0.007(9) 0.043(13) 0.020(10)
C29 0.0171(7) 0.0215(8) 0.0210(7) -0.0001(6) 0.0083(6) 0.0001(6)
C30 0.0190(8) 0.0466(12) 0.0272(9) -0.0042(8) 0.0078(7) 0.0018(8)
C31 0.0267(8) 0.0250(9) 0.0315(9) 0.0047(7) 0.0167(7) -0.0014(7)
C32 0.0190(7) 0.0263(9) 0.0258(8) 0.0031(7) 0.0096(7) 0.0067(6)

loop_
_atom_type_symbol
_atom_type_description
_atom_type_scat_dispersion_real
_atom_type_scat_dispersion_imag
_atom_type_scat_source
C C 0.0033 0.0016 'International Tables Vol C Tables 4.2.6.8 and 6.1.1.4'
H H 0.0000 0.0000 'International Tables Vol C Tables 4.2.6.8 and 6.1.1.4'
P P 0.1023 0.0942 'International Tables Vol C Tables 4.2.6.8 and 6.1.1.4'

loop_
_geom_angle_atom_site_label_1
_geom_angle_atom_site_label_2
_geom_angle_atom_site_label_3
_geom_angle
_geom_angle_site_symmetry_1
_geom_angle_site_symmetry_3
C3 P1 C1 102.90(7) . .
C3 P1 C9 101.96(7) . .
C9 P1 C1 100.83(7) . .
C2 P2 C15 101.59(7) . .
C2 C1 P1 112.22(11) . .
C1 C2 P2 123.87(12) . .
C4 C3 P1 108.24(11) . .
C8 C3 P1 112.26(11) . .
C8 C3 C4 109.61(13) . .
C5 C4 C3 112.43(15) . .
C6 C5 C4 111.60(16) . .
C5 C6 C7 110.36(14) . .
C6 C7 C8 111.36(15) . .
C3 C8 C7 112.25(14) . .
C10 C9 P1 109.09(10) . .
C10 C9 C14 110.74(13) . .
C14 C9 P1 116.83(12) . .
C11 C10 C9 111.89(13) . .
C12 C11 C10 110.98(14) . .
C13 C12 C11 110.97(14) . .
C12 C13 C14 110.86(14) . .
C13 C14 C9 111.88(14) . .
C16 C15 P2 120.03(11) . .
C16 C15 C20 119.37(13) . .
C20 C15 P2 120.40(11) . .
C15 C16 C21 123.75(13) . .
C17 C16 C15 118.32(14) . .
C17 C16 C21 117.91(13) . .
C18 C17 C16 122.75(14) . .
C17 C18 C25 123.03(14) . .
C19 C18 C17 117.26(14) . .
C19 C18 C25 119.67(14) . .
C18 C19 C20 123.67(14) . .
C15 C20 C29 125.55(13) . .
C19 C20 C15 117.83(14) . .
C19 C20 C29 116.62(13) . .
C22 C21 C16 111.82(13) . .
C22 C21 C23 110.32(13) . .
C22 C21 C24 106.83(13) . .
C23 C21 C16 110.62(12) . .
C23 C21 C24 105.29(14) . .
C24 C21 C16 111.70(13) . .
C18 C25 C26' 102.6(4) . .
C18 C25 C27 108.65(14) . .
C18 C25 C28 109.38(19) . .
C26 C25 C18 113.52(15) . .
C26 C25 C27 108.13(17) . .
C26 C25 C28 110.1(2) . .
C27' C25 C18 108.3(7) . .
C27' C25 C26' 98.1(10) . .
C28 C25 C27 106.80(19) . .
C28' C25 C18 116.3(11) . .
C28' C25 C26' 100.1(13) . .
C28' C25 C27' 126.1(15) . .
C30 C29 C20 110.89(13) . .
C30 C29 C32 104.06(14) . .
C31 C29 C20 109.91(14) . .
C31 C29 C30 107.62(15) . .
C31 C29 C32 110.70(14) . .
C32 C29 C20 113.40(13) . .

loop_
_geom_bond_atom_site_label_1
_geom_bond_atom_site_label_2
_geom_bond_distance
_geom_bond_site_symmetry_2
P1 C1 1.8687(16) .
P1 C3 1.8634(16) .
P1 C9 1.8652(16) .
P2 C2 1.6648(17) .
P2 C15 1.8575(15) .
C1 C2 1.502(2) .
C3 C4 1.535(2) .
C3 C8 1.526(2) .
C4 C5 1.531(2) .
C5 C6 1.519(3) .
C6 C7 1.524(2) .
C7 C8 1.530(2) .
C9 C10 1.535(2) .
C9 C14 1.535(2) .
C10 C11 1.532(2) .
C11 C12 1.526(2) .
C12 C13 1.519(2) .
C13 C14 1.533(2) .
C15 C16 1.421(2) .
C15 C20 1.427(2) .
C16 C17 1.402(2) .
C16 C21 1.552(2) .
C17 C18 1.390(2) .
C18 C19 1.381(2) .
C18 C25 1.539(2) .
C19 C20 1.394(2) .
C20 C29 1.551(2) .
C21 C22 1.541(2) .
C21 C23 1.541(2) .
C21 C24 1.543(2) .
C25 C26 1.498(3) .
C25 C26' 1.827(14) .
C25 C27 1.567(3) .
C25 C27' 1.449(17) .
C25 C28 1.544(4) .
C25 C28' 1.30(3) .
C29 C30 1.540(2) .
C29 C31 1.540(3) .
C29 C32 1.540(2) .

loop_
_twin_individual_id
_twin_individual_mass_fraction_refined
1 0.7815(9)
2 0.2185(9)
